data_7715810
loop_
_publ_author_name
'Schmid, Martin'
'Wegner, Florian'
'De Giorgi, Claudia'
'Pielnhofer, Florian'
'Pfitzner, Arno'

_publ_section_title
;
 The cubic structure of Li<sub>3</sub>As stabilized by substitution -
 Li<sub>8</sub>TtAs<sub>4</sub> (Tt = Si, Ge) and
 Li<sub>14</sub>TtAs<sub>6</sub> (Tt = Si, Ge, Sn) and their lithium ion
 conductivity.
;
_journal_issue 27
_journal_name_full 'Dalton transactions (Cambridge, England : 2003)'
_journal_page_first 11257
_journal_page_last 11263
_journal_paper_doi 10.1039/d4dt00664j
_journal_volume 53
_journal_year 2024
_chemical_formula_sum 'As4 Li8 Si'
_chemical_formula_weight 383.3
_chemical_name_systematic Li8SiAs4
_chemical_properties_physical Air-sensitive,Moisture-sensitive,Oxygen-sensitive
_space_group_IT_number 205
_space_group_name_Hall '-P 2ac 2ab 3'
_space_group_name_H-M_alt 'P a -3'
_symmetry_cell_setting cubic
_symmetry_Int_Tables_number 205
_symmetry_space_group_name_Hall '-P 2ac 2ab 3'
_symmetry_space_group_name_H-M 'P a -3'
_audit_update_record
;
2024-02-19 deposited with the CCDC.	2024-04-18 downloaded from the CCDC.
;
_cell_angle_alpha 90
_cell_angle_beta 90
_cell_angle_gamma 90
_cell_formula_units_Z 8
_cell_length_a 12.096(1)
_cell_length_b 12.096(1)
_cell_length_c 12.096(1)
_cell_measurement_temperature 293
_cell_volume 1769.8(3)
_diffrn_ambient_temperature 293
_diffrn_detector_type 'Mythen 1K'
_diffrn_measurement_device 'automatic diffractometer'
_diffrn_measurement_device_type Stoe
_diffrn_radiation_monochromator Ge
_diffrn_radiation_probe x-ray
_diffrn_radiation_type 'Cu K\a1'
_diffrn_radiation_wavelength 1.54060
_exptl_absorpt_coefficient_mu 18.158
_exptl_crystal_colour gray
_exptl_crystal_density_diffrn 2.8767
_exptl_crystal_F_000 1360
_pd_instr_location ' ?'
_pd_meas_2theta_range_inc 0.015
_pd_meas_2theta_range_max 91.985
_pd_meas_2theta_range_min 2.000
_pd_meas_number_of_points 6000
_pd_proc_2theta_range_inc 0.015
_pd_proc_2theta_range_max 91.985
_pd_proc_2theta_range_min 2
_pd_proc_ls_background_function 'Manual background'
_pd_proc_ls_pref_orient_corr none
_pd_proc_ls_profile_function Pseudo-Voigt
_pd_proc_ls_prof_R_factor 0.0439
_pd_proc_ls_prof_wR_expected 0.0516
_pd_proc_ls_prof_wR_factor 0.0562
_refine_diff_density_max 0.24
_refine_diff_density_min -0.31
_refine_ls_goodness_of_fit_all 1.09
_refine_ls_number_constraints 4
_refine_ls_number_parameters 20
_refine_ls_number_restraints 0
_refine_ls_R_factor_all 0.0229
_refine_ls_R_factor_gt 0.0169
_refine_ls_shift/su_max 0.0492
_refine_ls_shift/su_mean 0.0219
_refine_ls_weighting_scheme sigma
_refine_ls_wR_factor_all 0.0236
_refine_ls_wR_factor_gt 0.0222
_cod_data_source_file d4dt00664j2.cif
_cod_data_source_block I_CCDC3
_cod_depositor_comments
;
The following automatic conversions were performed:

data item '_diffrn_radiation_probe' value 'X-ray' was changed to
'x-ray' in accordance with the
/home/data/users/saulius/crontab/automatic-downloads/rss-feeds/RSC/lib/dictionaries/cif_core.dic
dictionary named 'cif_core.dic' version 2.4.2 last updated on
2011-04-26.

Automatic conversion script
Id: cif_fix_values 8170 2020-07-09 18:12:32Z antanas 

 Adding full bibliography for 7715807--7715810.cif.
;
_cod_original_cell_volume 1769.8(1)
_cod_database_code 7715810

loop_
_space_group_symop_id
_space_group_symop_operation_xyz
1 x,y,z
2 -x+1/2,-y,z+1/2
3 -x,y+1/2,-z+1/2
4 x+1/2,-y+1/2,-z
5 z,x,y
6 z+1/2,-x+1/2,-y
7 -z+1/2,-x,y+1/2
8 -z,x+1/2,-y+1/2
9 y,z,x
10 -y,z+1/2,-x+1/2
11 y+1/2,-z+1/2,-x
12 -y+1/2,-z,x+1/2
13 -x,-y,-z
14 x+1/2,y,-z+1/2
15 x,-y+1/2,z+1/2
16 -x+1/2,y+1/2,z
17 -z,-x,-y
18 -z+1/2,x+1/2,y
19 z+1/2,x,-y+1/2
20 z,-x+1/2,y+1/2
21 -y,-z,-x
22 y,-z+1/2,x+1/2
23 -y+1/2,z+1/2,x
24 y+1/2,z,-x+1/2

loop_
_atom_site_label
_atom_site_type_symbol
_atom_site_fract_x
_atom_site_fract_y
_atom_site_fract_z
_atom_site_adp_type
_atom_site_U_iso_or_equiv
_atom_site_site_symmetry_multiplicity
_atom_site_occupancy
_atom_site_calc_flag
_atom_site_refinement_flags
_atom_site_disorder_assembly
_atom_site_disorder_group
As1 As 0.25969(7) 0.01653(7) 0.9912(3) Uiso 0.0208(4) 24 1 d . . .
As2 As 0.2585(3) 0.2585(3) 0.2585(3) Uiso 0.0215(12) 8 1 d . . .
Si1 Si 0.6283(6) 0.6283(6) 0.6283(6) Uiso 0.0151(16) 8 1 d . . .
Li1 Li 0.5 0.5 0.5 Uiso 0.030(4) 4 1 d . . .
Li2 Li 0.113(3) 0.130(4) 0.868(3) Uiso 0.030(4) 8 1 d . . .
Li3 Li 0.130(4) 0.130(4) 0.130(4) Uiso 0.030(4) 24 1 d . . .
Li4 Li 0.139(4) 0.131(3) 0.370(3) Uiso 0.030(4) 24 1 d . . .
Li5 Li 0.00(3) 0.26(3) 0.759(5) Uiso 0.030(4) 24 0.1667 d . . .

loop_
_atom_type_symbol
_atom_type_scat_dispersion_real
_atom_type_scat_dispersion_imag
_atom_type_scat_source
As -0.9173 1.0337 'International Tables Vol C tables 4.2.6.8 and 6.1.1.1'
Li 0.0012 0.0004 'International Tables Vol C tables 4.2.6.8 and 6.1.1.1'
Si 0.2588 0.3360 'International Tables Vol C tables 4.2.6.8 and 6.1.1.1'

loop_
_exptl_crystal_face_index_h
_exptl_crystal_face_index_k
_exptl_crystal_face_index_l
_exptl_crystal_face_perp_dist
? ? ? ?

loop_
_geom_angle_atom_site_label_1
_geom_angle_atom_site_label_2
_geom_angle_atom_site_label_3
_geom_angle_site_symmetry_1
_geom_angle_site_symmetry_2
_geom_angle_site_symmetry_3
_geom_angle
_geom_angle_publ_flag
Si1 As1 Li1 3_646 . 3_646 59.82(19) ?
Si1 As1 Li2 3_646 . . 75.6(8) ?
Si1 As1 Li2 3_646 . 9_546 173.6(8) ?
Si1 As1 Li2 3_646 . 17_656 109.2(10) ?
Si1 As1 Li3 3_646 . 1_556 114.8(12) ?
Si1 As1 Li4 3_646 . 2_555 77.4(9) ?
Si1 As1 Li4 3_646 . 5_556 77.4(9) ?
Si1 As1 Li4 3_646 . 23_546 117.9(8) ?
Li1 As1 Li2 3_646 . . 135.4(8) ?
Li1 As1 Li2 3_646 . 9_546 119.6(9) ?
Li1 As1 Li2 3_646 . 17_656 124.1(8) ?
Li1 As1 Li3 3_646 . 1_556 126.5(11) ?
Li1 As1 Li4 3_646 . 2_555 60.5(9) ?
Li1 As1 Li4 3_646 . 5_556 60.5(8) ?
Li1 As1 Li4 3_646 . 23_546 58.1(8) ?
Li2 As1 Li2 . . 9_546 104.5(12) ?
Li2 As1 Li2 . . 17_656 67.1(12) ?
Li2 As1 Li3 . . 1_556 72.6(14) ?
Li2 As1 Li4 . . 2_555 110.1(12) ?
Li2 As1 Li4 . . 5_556 113.8(13) ?
Li2 As1 Li4 . . 23_546 166.4(11) ?
Li2 As1 Li2 9_546 . 17_656 65.5(12) ?
Li2 As1 Li3 9_546 . 1_556 71.0(14) ?
Li2 As1 Li4 9_546 . 2_555 96.8(12) ?
Li2 As1 Li4 9_546 . 5_556 108.1(11) ?
Li2 As1 Li4 9_546 . 23_546 61.9(12) ?
Li2 As1 Li3 17_656 . 1_556 108.3(14) ?
Li2 As1 Li4 17_656 . 2_555 63.6(12) ?
Li2 As1 Li4 17_656 . 5_556 173.1(13) ?
Li2 As1 Li4 17_656 . 23_546 104.5(11) ?
Li3 As1 Li4 1_556 . 2_555 167.6(14) ?
Li3 As1 Li4 1_556 . 5_556 66.3(14) ?
Li3 As1 Li4 1_556 . 23_546 101.3(14) ?
Li4 As1 Li4 2_555 . 5_556 120.9(13) ?
Li4 As1 Li4 2_555 . 23_546 73.2(12) ?
Li4 As1 Li4 5_556 . 23_546 73.2(12) ?
Si1 As2 Li2 13_666 . 15_554 78.3(9) ?
Si1 As2 Li2 13_666 . 19_455 78.3(9) ?
Si1 As2 Li2 13_666 . 23_545 78.3(9) ?
Si1 As2 Li3 13_666 . . 180 ?
Si1 As2 Li4 13_666 . . 112.2(9) ?
Si1 As2 Li4 13_666 . 5_555 112.2(9) ?
Si1 As2 Li4 13_666 . 9_555 112.2(9) ?
Li2 As2 Li2 15_554 . 19_455 116.0(13) ?
Li2 As2 Li2 15_554 . 23_545 116.0(13) ?
Li2 As2 Li3 15_554 . . 101.7(14) ?
Li2 As2 Li4 15_554 . . 69.7(13) ?
Li2 As2 Li4 15_554 . 5_555 169.3(12) ?
Li2 As2 Li4 15_554 . 9_555 66.0(13) ?
Li2 As2 Li2 19_455 . 23_545 116.0(13) ?
Li2 As2 Li3 19_455 . . 101.7(14) ?
Li2 As2 Li4 19_455 . . 66.0(13) ?
Li2 As2 Li4 19_455 . 5_555 69.7(13) ?
Li2 As2 Li4 19_455 . 9_555 169.3(12) ?
Li2 As2 Li3 23_545 . . 101.7(14) ?
Li2 As2 Li4 23_545 . . 169.3(12) ?
Li2 As2 Li4 23_545 . 5_555 66.0(13) ?
Li2 As2 Li4 23_545 . 9_555 69.7(13) ?
Li3 As2 Li4 . . . 67.8(14) ?
Li3 As2 Li4 . . 5_555 67.8(14) ?
Li3 As2 Li4 . . 9_555 67.8(14) ?
Li4 As2 Li4 . . 5_555 106.6(13) ?
Li4 As2 Li4 . . 9_555 106.6(13) ?
Li4 As2 Li4 5_555 . 9_555 106.6(13) ?
As1 Si1 As1 3_656 . 7_665 108.6(3) ?
As1 Si1 As1 3_656 . 11_566 108.6(3) ?
As1 Si1 As2 3_656 . 13_666 110.3(3) ?
As1 Si1 Li1 3_656 . . 69.7(2) ?
As1 Si1 Li5 3_656 . 16_555 179(5) ?
As1 Si1 Li5 3_656 . 20_555 72(6) ?
As1 Si1 Li5 3_656 . 24_555 70(4) ?
As1 Si1 As1 7_665 . 11_566 108.6(3) ?
As1 Si1 As2 7_665 . 13_666 110.3(3) ?
As1 Si1 Li1 7_665 . . 69.7(2) ?
As1 Si1 Li5 7_665 . 16_555 70(4) ?
As1 Si1 Li5 7_665 . 20_555 179(5) ?
As1 Si1 Li5 7_665 . 24_555 72(6) ?
As1 Si1 As2 11_566 . 13_666 110.3(3) ?
As1 Si1 Li1 11_566 . . 69.7(2) ?
As1 Si1 Li5 11_566 . 16_555 72(6) ?
As1 Si1 Li5 11_566 . 20_555 70(4) ?
As1 Si1 Li5 11_566 . 24_555 179(5) ?
As2 Si1 Li1 13_666 . . 180 ?
As2 Si1 Li5 13_666 . 16_555 70(7) ?
As2 Si1 Li5 13_666 . 20_555 70(7) ?
As2 Si1 Li5 13_666 . 24_555 70(7) ?
Li1 Si1 Li5 . . 16_555 110(7) ?
Li1 Si1 Li5 . . 20_555 110(7) ?
Li1 Si1 Li5 . . 24_555 110(7) ?
Li5 Si1 Li5 16_555 . 20_555 109(8) ?
Li5 Si1 Li5 16_555 . 24_555 109(8) ?
Li5 Si1 Li5 20_555 . 24_555 109(8) ?
As1 Li1 As1 3_656 . 7_665 83.85(7) ?
As1 Li1 As1 3_656 . 11_566 83.85(7) ?
As1 Li1 As1 3_656 . 15_554 180 ?
As1 Li1 As1 3_656 . 19_455 96.15(7) ?
As1 Li1 As1 3_656 . 23_545 96.15(7) ?
As1 Li1 Si1 3_656 . . 50.49(17) ?
As1 Li1 Si1 3_656 . 13_666 129.51(17) ?
As1 Li1 Li4 3_656 . 4_556 54.4(9) ?
As1 Li1 Li4 3_656 . 8_655 54.4(8) ?
As1 Li1 Li4 3_656 . 12_565 120.2(8) ?
As1 Li1 Li4 3_656 . 16_555 125.6(9) ?
As1 Li1 Li4 3_656 . 20_555 125.6(8) ?
As1 Li1 Li4 3_656 . 24_555 59.8(8) ?
As1 Li1 As1 7_665 . 11_566 83.85(7) ?
As1 Li1 As1 7_665 . 15_554 96.15(7) ?
As1 Li1 As1 7_665 . 19_455 180 ?
As1 Li1 As1 7_665 . 23_545 96.15(7) ?
As1 Li1 Si1 7_665 . . 50.49(17) ?
As1 Li1 Si1 7_665 . 13_666 129.51(17) ?
As1 Li1 Li4 7_665 . 4_556 120.2(8) ?
As1 Li1 Li4 7_665 . 8_655 54.4(9) ?
As1 Li1 Li4 7_665 . 12_565 54.4(8) ?
As1 Li1 Li4 7_665 . 16_555 59.8(8) ?
As1 Li1 Li4 7_665 . 20_555 125.6(9) ?
As1 Li1 Li4 7_665 . 24_555 125.6(8) ?
As1 Li1 As1 11_566 . 15_554 96.15(7) ?
As1 Li1 As1 11_566 . 19_455 96.15(7) ?
As1 Li1 As1 11_566 . 23_545 180 ?
As1 Li1 Si1 11_566 . . 50.49(17) ?
As1 Li1 Si1 11_566 . 13_666 129.51(17) ?
As1 Li1 Li4 11_566 . 4_556 54.4(8) ?
As1 Li1 Li4 11_566 . 8_655 120.2(8) ?
As1 Li1 Li4 11_566 . 12_565 54.4(9) ?
As1 Li1 Li4 11_566 . 16_555 125.6(8) ?
As1 Li1 Li4 11_566 . 20_555 59.8(8) ?
As1 Li1 Li4 11_566 . 24_555 125.6(9) ?
As1 Li1 As1 15_554 . 19_455 83.85(7) ?
As1 Li1 As1 15_554 . 23_545 83.85(7) ?
As1 Li1 Si1 15_554 . . 129.51(17) ?
As1 Li1 Si1 15_554 . 13_666 50.49(17) ?
As1 Li1 Li4 15_554 . 4_556 125.6(9) ?
As1 Li1 Li4 15_554 . 8_655 125.6(8) ?
As1 Li1 Li4 15_554 . 12_565 59.8(8) ?
As1 Li1 Li4 15_554 . 16_555 54.4(9) ?
As1 Li1 Li4 15_554 . 20_555 54.4(8) ?
As1 Li1 Li4 15_554 . 24_555 120.2(8) ?
As1 Li1 As1 19_455 . 23_545 83.85(7) ?
As1 Li1 Si1 19_455 . . 129.51(17) ?
As1 Li1 Si1 19_455 . 13_666 50.49(17) ?
As1 Li1 Li4 19_455 . 4_556 59.8(8) ?
As1 Li1 Li4 19_455 . 8_655 125.6(9) ?
As1 Li1 Li4 19_455 . 12_565 125.6(8) ?
As1 Li1 Li4 19_455 . 16_555 120.2(8) ?
As1 Li1 Li4 19_455 . 20_555 54.4(9) ?
As1 Li1 Li4 19_455 . 24_555 54.4(8) ?
As1 Li1 Si1 23_545 . . 129.51(17) ?
As1 Li1 Si1 23_545 . 13_666 50.49(17) ?
As1 Li1 Li4 23_545 . 4_556 125.6(8) ?
As1 Li1 Li4 23_545 . 8_655 59.8(8) ?
As1 Li1 Li4 23_545 . 12_565 125.6(9) ?
As1 Li1 Li4 23_545 . 16_555 54.4(8) ?
As1 Li1 Li4 23_545 . 20_555 120.2(8) ?
As1 Li1 Li4 23_545 . 24_555 54.4(9) ?
Si1 Li1 Si1 . . 13_666 180 ?
Si1 Li1 Li4 . . 4_556 69.8(8) ?
Si1 Li1 Li4 . . 8_655 69.8(8) ?
Si1 Li1 Li4 . . 12_565 69.8(8) ?
Si1 Li1 Li4 . . 16_555 110.2(8) ?
Si1 Li1 Li4 . . 20_555 110.2(8) ?
Si1 Li1 Li4 . . 24_555 110.2(8) ?
Si1 Li1 Li4 13_666 . 4_556 110.2(8) ?
Si1 Li1 Li4 13_666 . 8_655 110.2(8) ?
Si1 Li1 Li4 13_666 . 12_565 110.2(8) ?
Si1 Li1 Li4 13_666 . 16_555 69.8(8) ?
Si1 Li1 Li4 13_666 . 20_555 69.8(8) ?
Si1 Li1 Li4 13_666 . 24_555 69.8(8) ?
Li4 Li1 Li4 4_556 . 8_655 108.7(12) ?
Li4 Li1 Li4 4_556 . 12_565 108.7(12) ?
Li4 Li1 Li4 4_556 . 16_555 180 ?
Li4 Li1 Li4 4_556 . 20_555 71.3(12) ?
Li4 Li1 Li4 4_556 . 24_555 71.3(12) ?
Li4 Li1 Li4 8_655 . 12_565 108.7(12) ?
Li4 Li1 Li4 8_655 . 16_555 71.3(12) ?
Li4 Li1 Li4 8_655 . 20_555 180 ?
Li4 Li1 Li4 8_655 . 24_555 71.3(12) ?
Li4 Li1 Li4 12_565 . 16_555 71.3(12) ?
Li4 Li1 Li4 12_565 . 20_555 71.3(12) ?
Li4 Li1 Li4 12_565 . 24_555 180 ?
Li4 Li1 Li4 16_555 . 20_555 108.7(12) ?
Li4 Li1 Li4 16_555 . 24_555 108.7(12) ?
Li4 Li1 Li4 20_555 . 24_555 108.7(12) ?
As1 Li2 As1 . . 5_456 105.9(12) ?
As1 Li2 As1 . . 21_566 115.4(17) ?
As1 Li2 As2 . . 15_555 95.8(11) ?
As1 Li2 Li2 . . 17_656 55.6(12) ?
As1 Li2 Li2 . . 21_566 128.1(16) ?
As1 Li2 Li3 . . 1_556 53.4(12) ?
As1 Li2 Li4 . . 15_555 115.4(16) ?
As1 Li2 Li4 . . 22_555 120.0(16) ?
As1 Li2 Li5 . . . 171(8) ?
As1 Li2 Li5 . . 17_656 68(6) ?
As1 Li2 Li5 . . 23_546 65(4) ?
As1 Li2 As1 5_456 . 21_566 112.0(12) ?
As1 Li2 As2 5_456 . 15_555 113.3(17) ?
As1 Li2 Li2 5_456 . 17_656 126.4(16) ?
As1 Li2 Li2 5_456 . 21_566 54.6(9) ?
As1 Li2 Li3 5_456 . 1_556 52.7(12) ?
As1 Li2 Li4 5_456 . 15_555 59.8(12) ?
As1 Li2 Li4 5_456 . 22_555 133.0(18) ?
As1 Li2 Li5 5_456 . . 73(5) ?
As1 Li2 Li5 5_456 . 17_656 174(6) ?
As1 Li2 Li5 5_456 . 23_546 67(6) ?
As1 Li2 As2 21_566 . 15_555 113.3(14) ?
As1 Li2 Li2 21_566 . 17_656 59.9(13) ?
As1 Li2 Li2 21_566 . 21_566 57.4(10) ?
As1 Li2 Li3 21_566 . 1_556 128.4(17) ?
As1 Li2 Li4 21_566 . 15_555 128.5(17) ?
As1 Li2 Li4 21_566 . 22_555 57.7(11) ?
As1 Li2 Li5 21_566 . . 73(7) ?
As1 Li2 Li5 21_566 . 17_656 72(4) ?
As1 Li2 Li5 21_566 . 23_546 179(5) ?
As2 Li2 Li2 15_555 . 17_656 118.0(16) ?
As2 Li2 Li2 15_555 . 21_566 135.8(18) ?
As2 Li2 Li3 15_555 . 1_556 117.7(16) ?
As2 Li2 Li4 15_555 . 15_555 53.9(12) ?
As2 Li2 Li4 15_555 . 22_555 55.6(11) ?
As2 Li2 Li5 15_555 . . 77(8) ?
As2 Li2 Li5 15_555 . 17_656 68(7) ?
As2 Li2 Li5 15_555 . 23_546 67(7) ?
Li2 Li2 Li2 17_656 . 21_566 95.0(16) ?
Li2 Li2 Li3 17_656 . 1_556 89.2(17) ?
Li2 Li2 Li4 17_656 . 15_555 169.1(17) ?
Li2 Li2 Li4 17_656 . 22_555 90.1(17) ?
Li2 Li2 Li5 17_656 . . 132(7) ?
Li2 Li2 Li5 17_656 . 17_656 51(7) ?
Li2 Li2 Li5 17_656 . 23_546 121(4) ?
Li2 Li2 Li3 21_566 . 1_556 89.2(15) ?
Li2 Li2 Li4 21_566 . 15_555 95.8(17) ?
Li2 Li2 Li4 21_566 . 22_555 99.1(15) ?
Li2 Li2 Li5 21_566 . . 59(8) ?
Li2 Li2 Li5 21_566 . 17_656 129(5) ?
Li2 Li2 Li5 21_566 . 23_546 122(7) ?
Li3 Li2 Li4 1_556 . 15_555 89.1(16) ?
Li3 Li2 Li4 1_556 . 22_555 171.7(18) ?
Li3 Li2 Li5 1_556 . . 125(5) ?
Li3 Li2 Li5 1_556 . 17_656 121(7) ?
Li3 Li2 Li5 1_556 . 23_546 51(7) ?
Li4 Li2 Li4 15_555 . 22_555 90.0(16) ?
Li4 Li2 Li5 15_555 . . 56(7) ?
Li4 Li2 Li5 15_555 . 17_656 122(7) ?
Li4 Li2 Li5 15_555 . 23_546 51(4) ?
Li4 Li2 Li5 22_555 . . 60(5) ?
Li4 Li2 Li5 22_555 . 17_656 53(7) ?
Li4 Li2 Li5 22_555 . 23_546 122(7) ?
Li5 Li2 Li5 . . 17_656 113(8) ?
Li5 Li2 Li5 . . 23_546 107(8) ?
Li5 Li2 Li5 17_656 . 23_546 109(8) ?
As1 Li3 As1 1_554 . 5_455 110.1(19) ?
As1 Li3 As1 1_554 . 9_545 110.1(19) ?
As1 Li3 As2 1_554 . . 108.8(19) ?
As1 Li3 Li2 1_554 . 1_554 54.0(12) ?
As1 Li3 Li2 1_554 . 5_455 123(2) ?
As1 Li3 Li2 1_554 . 9_545 56.3(12) ?
As1 Li3 Li4 1_554 . . 127(2) ?
As1 Li3 Li4 1_554 . 5_555 55.8(13) ?
As1 Li3 Li4 1_554 . 9_555 122(2) ?
As1 Li3 Li5 1_554 . 15_554 178(5) ?
As1 Li3 Li5 1_554 . 19_455 71(7) ?
As1 Li3 Li5 1_554 . 23_545 68(5) ?
As1 Li3 As1 5_455 . 9_545 110.1(19) ?
As1 Li3 As2 5_455 . . 108.8(19) ?
As1 Li3 Li2 5_455 . 1_554 56.3(12) ?
As1 Li3 Li2 5_455 . 5_455 54.0(12) ?
As1 Li3 Li2 5_455 . 9_545 123(2) ?
As1 Li3 Li4 5_455 . . 122(2) ?
As1 Li3 Li4 5_455 . 5_555 127(2) ?
As1 Li3 Li4 5_455 . 9_555 55.8(13) ?
As1 Li3 Li5 5_455 . 15_554 68(5) ?
As1 Li3 Li5 5_455 . 19_455 178(5) ?
As1 Li3 Li5 5_455 . 23_545 71(7) ?
As1 Li3 As2 9_545 . . 108.8(19) ?
As1 Li3 Li2 9_545 . 1_554 123(2) ?
As1 Li3 Li2 9_545 . 5_455 56.3(12) ?
As1 Li3 Li2 9_545 . 9_545 54.0(12) ?
As1 Li3 Li4 9_545 . . 55.8(13) ?
As1 Li3 Li4 9_545 . 5_555 122(2) ?
As1 Li3 Li4 9_545 . 9_555 127(2) ?
As1 Li3 Li5 9_545 . 15_554 71(7) ?
As1 Li3 Li5 9_545 . 19_455 68(5) ?
As1 Li3 Li5 9_545 . 23_545 178(5) ?
As2 Li3 Li2 . . 1_554 128(2) ?
As2 Li3 Li2 . . 5_455 128(2) ?
As2 Li3 Li2 . . 9_545 128(2) ?
As2 Li3 Li4 . . . 53.1(13) ?
As2 Li3 Li4 . . 5_555 53.1(13) ?
As2 Li3 Li4 . . 9_555 53.1(13) ?
As2 Li3 Li5 . . 15_554 72(7) ?
As2 Li3 Li5 . . 19_455 72(7) ?
As2 Li3 Li5 . . 23_545 72(7) ?
Li2 Li3 Li2 1_554 . 5_455 86.2(17) ?
Li2 Li3 Li2 1_554 . 9_545 86.2(17) ?
Li2 Li3 Li4 1_554 . . 178(2) ?
Li2 Li3 Li4 1_554 . 5_555 94.0(18) ?
Li2 Li3 Li4 1_554 . 9_555 92.2(19) ?
Li2 Li3 Li5 1_554 . 15_554 124(5) ?
Li2 Li3 Li5 1_554 . 19_455 125(7) ?
Li2 Li3 Li5 1_554 . 23_545 56(7) ?
Li2 Li3 Li2 5_455 . 9_545 86.2(17) ?
Li2 Li3 Li4 5_455 . . 92.2(19) ?
Li2 Li3 Li4 5_455 . 5_555 178(2) ?
Li2 Li3 Li4 5_455 . 9_555 94.0(18) ?
Li2 Li3 Li5 5_455 . 15_554 56(7) ?
Li2 Li3 Li5 5_455 . 19_455 124(5) ?
Li2 Li3 Li5 5_455 . 23_545 125(7) ?
Li2 Li3 Li4 9_545 . . 94.0(18) ?
Li2 Li3 Li4 9_545 . 5_555 92.2(19) ?
Li2 Li3 Li4 9_545 . 9_555 178(2) ?
Li2 Li3 Li5 9_545 . 15_554 125(7) ?
Li2 Li3 Li5 9_545 . 19_455 56(7) ?
Li2 Li3 Li5 9_545 . 23_545 124(5) ?
Li4 Li3 Li4 . . 5_555 87.7(19) ?
Li4 Li3 Li4 . . 9_555 87.7(19) ?
Li4 Li3 Li5 . . 15_554 55(5) ?
Li4 Li3 Li5 . . 19_455 57(7) ?
Li4 Li3 Li5 . . 23_545 126(7) ?
Li4 Li3 Li4 5_555 . 9_555 87.7(19) ?
Li4 Li3 Li5 5_555 . 15_554 126(7) ?
Li4 Li3 Li5 5_555 . 19_455 55(5) ?
Li4 Li3 Li5 5_555 . 23_545 57(7) ?
Li4 Li3 Li5 9_555 . 15_554 57(7) ?
Li4 Li3 Li5 9_555 . 19_455 126(7) ?
Li4 Li3 Li5 9_555 . 23_545 55(5) ?
Li5 Li3 Li5 15_554 . 19_455 111(8) ?
Li5 Li3 Li5 15_554 . 23_545 111(8) ?
Li5 Li3 Li5 19_455 . 23_545 111(8) ?
As1 Li4 As1 2_554 . 9_545 96.3(12) ?
As1 Li4 As1 2_554 . 20_455 105.1(12) ?
As1 Li4 As2 2_554 . . 117.0(17) ?
As1 Li4 Li1 2_554 . 4_456 65.1(9) ?
As1 Li4 Li2 2_554 . 15_554 137.3(17) ?
As1 Li4 Li2 2_554 . 19_455 58.7(12) ?
As1 Li4 Li3 2_554 . . 125.3(18) ?
As1 Li4 Li4 2_554 . 19_455 119.3(15) ?
As1 Li4 Li4 2_554 . 22_555 56.7(10) ?
As1 Li4 Li5 2_554 . 12_565 76(5) ?
As1 Li4 Li5 2_554 . 15_554 166(8) ?
As1 Li4 Li5 2_554 . 19_455 70(7) ?
As1 Li4 As1 9_545 . 20_455 105.1(15) ?
As1 Li4 As2 9_545 . . 116.9(14) ?
As1 Li4 Li1 9_545 . 4_456 65.1(9) ?
As1 Li4 Li2 9_545 . 15_554 125.1(17) ?
As1 Li4 Li2 9_545 . 19_455 121.0(17) ?
As1 Li4 Li3 9_545 . . 57.9(13) ?
As1 Li4 Li4 9_545 . 19_455 56.7(11) ?
As1 Li4 Li4 9_545 . 22_555 119.3(15) ?
As1 Li4 Li5 9_545 . 12_565 170(7) ?
As1 Li4 Li5 9_545 . 15_554 73(7) ?
As1 Li4 Li5 9_545 . 19_455 68(4) ?
As1 Li4 As2 20_455 . . 114.3(14) ?
As1 Li4 Li1 20_455 . 4_456 62.1(9) ?
As1 Li4 Li2 20_455 . 15_554 58.3(10) ?
As1 Li4 Li2 20_455 . 19_455 131.6(17) ?
As1 Li4 Li3 20_455 . . 126.9(18) ?
As1 Li4 Li4 20_455 . 19_455 50.1(10) ?
As1 Li4 Li4 20_455 . 22_555 50.1(9) ?
As1 Li4 Li5 20_455 . 12_565 71(7) ?
As1 Li4 Li5 20_455 . 15_554 70(4) ?
As1 Li4 Li5 20_455 . 19_455 171(7) ?
As2 Li4 Li1 . . 4_456 176.4(17) ?
As2 Li4 Li2 . . 15_554 56.4(10) ?
As2 Li4 Li2 . . 19_455 58.3(12) ?
As2 Li4 Li3 . . . 59.1(13) ?
As2 Li4 Li4 . . 19_455 123.7(16) ?
As2 Li4 Li4 . . 22_555 123.8(16) ?
As2 Li4 Li5 . . 12_565 73(7) ?
As2 Li4 Li5 . . 15_554 76(7) ?
As2 Li4 Li5 . . 19_455 75(7) ?
Li1 Li4 Li2 4_456 . 15_554 120.0(16) ?
Li1 Li4 Li2 4_456 . 19_455 123.7(16) ?
Li1 Li4 Li3 4_456 . . 122.6(18) ?
Li1 Li4 Li4 4_456 . 19_455 54.3(11) ?
Li1 Li4 Li4 4_456 . 22_555 54.3(9) ?
Li1 Li4 Li5 4_456 . 12_565 105(7) ?
Li1 Li4 Li5 4_456 . 15_554 102(7) ?
Li1 Li4 Li5 4_456 . 19_455 108(7) ?
Li2 Li4 Li2 15_554 . 19_455 100.9(16) ?
Li2 Li4 Li3 15_554 . . 89.4(16) ?
Li2 Li4 Li4 15_554 . 19_455 81.9(14) ?
Li2 Li4 Li4 15_554 . 22_555 90.4(14) ?
Li2 Li4 Li5 15_554 . 12_565 61(5) ?
Li2 Li4 Li5 15_554 . 15_554 52(7) ?
Li2 Li4 Li5 15_554 . 19_455 131(7) ?
Li2 Li4 Li3 19_455 . . 92.2(19) ?
Li2 Li4 Li4 19_455 . 19_455 177.3(18) ?
Li2 Li4 Li4 19_455 . 22_555 91.7(16) ?
Li2 Li4 Li5 19_455 . 12_565 61(7) ?
Li2 Li4 Li5 19_455 . 15_554 134(7) ?
Li2 Li4 Li5 19_455 . 19_455 53(4) ?
Li3 Li4 Li4 . . 19_455 87.7(16) ?
Li3 Li4 Li4 . . 22_555 176(2) ?
Li3 Li4 Li5 . . 12_565 132(7) ?
Li3 Li4 Li5 . . 15_554 57(4) ?
Li3 Li4 Li5 . . 19_455 56(7) ?
Li4 Li4 Li4 19_455 . 22_555 88.4(14) ?
Li4 Li4 Li5 19_455 . 12_565 121(7) ?
Li4 Li4 Li5 19_455 . 15_554 47(7) ?
Li4 Li4 Li5 19_455 . 19_455 125(5) ?
Li4 Li4 Li5 22_555 . 12_565 51(7) ?
Li4 Li4 Li5 22_555 . 15_554 120(5) ?
Li4 Li4 Li5 22_555 . 19_455 126(7) ?
Li5 Li4 Li5 12_565 . 15_554 113(8) ?
Li5 Li4 Li5 12_565 . 19_455 115(8) ?
Li5 Li4 Li5 15_554 . 19_455 113(8) ?
Si1 Li5 Li2 16_545 . . 107(12) ?
Si1 Li5 Li2 16_545 . 20_455 70(6) ?
Si1 Li5 Li2 16_545 . 21_566 71(8) ?
Si1 Li5 Li3 16_545 . 15_555 107(3) ?
Si1 Li5 Li4 16_545 . 6_456 104(13) ?
Si1 Li5 Li4 16_545 . 15_555 174(13) ?
Si1 Li5 Li4 16_545 . 22_555 72(6) ?
Li2 Li5 Li2 . . 20_455 177(13) ?
Li2 Li5 Li2 . . 21_566 71(6) ?
Li2 Li5 Li3 . . 15_555 108(13) ?
Li2 Li5 Li4 . . 6_456 113(3) ?
Li2 Li5 Li4 . . 15_555 71(7) ?
Li2 Li5 Li4 . . 22_555 66(9) ?
Li2 Li5 Li2 20_455 . 21_566 108(12) ?
Li2 Li5 Li3 20_455 . 15_555 73(6) ?
Li2 Li5 Li4 20_455 . 6_456 68(9) ?
Li2 Li5 Li4 20_455 . 15_555 112(12) ?
Li2 Li5 Li4 20_455 . 22_555 112(3) ?
Li2 Li5 Li3 21_566 . 15_555 176(13) ?
Li2 Li5 Li4 21_566 . 6_456 66(7) ?
Li2 Li5 Li4 21_566 . 15_555 113(3) ?
Li2 Li5 Li4 21_566 . 22_555 111(12) ?
Li3 Li5 Li4 15_555 . 6_456 116(13) ?
Li3 Li5 Li4 15_555 . 15_555 68(9) ?
Li3 Li5 Li4 15_555 . 22_555 67(6) ?
Li4 Li5 Li4 6_456 . 15_555 82(7) ?
Li4 Li5 Li4 6_456 . 22_555 176(15) ?
Li4 Li5 Li4 15_555 . 22_555 102(12) ?

loop_
_geom_bond_atom_site_label_1
_geom_bond_atom_site_label_2
_geom_bond_site_symmetry_1
_geom_bond_site_symmetry_2
_geom_bond_distance
_geom_bond_publ_flag
As1 Si1 . 3_646 2.399(8) ?
As1 Li1 . 3_646 2.9157(9) ?
As1 Li2 . . 2.70(4) ?
As1 Li2 . 9_546 2.80(4) ?
As1 Li2 . 17_656 2.64(4) ?
As1 Li3 . 1_556 2.68(5) ?
As1 Li4 . 2_555 2.61(4) ?
As1 Li4 . 5_556 2.61(4) ?
As1 Li4 . 23_546 2.85(4) ?
As2 Si1 . 13_666 2.373(9) ?
As2 Li2 . 15_554 2.58(4) ?
As2 Li2 . 19_455 2.58(4) ?
As2 Li2 . 23_545 2.58(4) ?
As2 Li3 . . 2.68(5) ?
As2 Li4 . . 2.50(4) ?
As2 Li4 . 5_555 2.50(4) ?
As2 Li4 . 9_555 2.50(4) ?
Si1 Li1 . . 2.688(8) ?
Si1 Li5 . 16_555 2.7(3) ?
Si1 Li5 . 20_555 2.7(3) ?
Si1 Li5 . 24_555 2.7(3) ?
Li1 Li4 . 4_556 2.80(4) ?
Li1 Li4 . 8_655 2.80(4) ?
Li1 Li4 . 12_565 2.80(4) ?
Li1 Li4 . 16_555 2.80(4) ?
Li1 Li4 . 20_555 2.80(4) ?
Li1 Li4 . 24_555 2.80(4) ?
Li2 Li2 . 17_656 2.95(6) ?
Li2 Li2 . 21_566 2.95(6) ?
Li2 Li3 . 1_556 3.18(6) ?
Li2 Li4 . 15_555 2.91(6) ?
Li2 Li4 . 22_555 2.77(6) ?
Li2 Li5 . . 2.4(3) ?
Li2 Li5 . 17_656 2.7(3) ?
Li2 Li5 . 23_546 2.7(3) ?
Li3 Li4 . . 2.90(6) ?
Li3 Li4 . 5_555 2.90(6) ?
Li3 Li4 . 9_555 2.90(6) ?
Li3 Li5 . 15_554 2.6(3) ?
Li3 Li5 . 19_455 2.6(3) ?
Li3 Li5 . 23_545 2.6(3) ?
Li4 Li4 . 19_455 3.26(6) ?
Li4 Li4 . 22_555 3.26(6) ?
Li4 Li5 . 12_565 2.4(3) ?
Li4 Li5 . 15_554 2.5(3) ?
Li4 Li5 . 19_455 2.6(3) ?

loop_
_geom_hbond_atom_site_label_D
_geom_hbond_atom_site_label_H
_geom_hbond_atom_site_label_A
_geom_hbond_site_symmetry_D
_geom_hbond_site_symmetry_H
_geom_hbond_site_symmetry_A
_geom_hbond_distance_DH
_geom_hbond_distance_HA
_geom_hbond_distance_DA
_geom_hbond_angle_DHA
_geom_hbond_publ_flag
? ? ? ? ? ? ? ? ? ? ?

loop_
_geom_torsion_atom_site_label_1
_geom_torsion_atom_site_label_2
_geom_torsion_atom_site_label_3
_geom_torsion_atom_site_label_4
_geom_torsion_site_symmetry_1
_geom_torsion_site_symmetry_2
_geom_torsion_site_symmetry_3
_geom_torsion_site_symmetry_4
_geom_torsion
_geom_torsion_publ_flag
? ? ? ? ? ? ? ? ? ?

loop_
_restr_angle_atom_site_label_1
_restr_angle_site_symmetry_1
_restr_angle_atom_site_label_2
_restr_angle_site_symmetry_2
_restr_angle_atom_site_label_3
_restr_angle_site_symmetry_3
_restr_angle_target
_restr_angle_target_weight_param
? ? ? ? ? ? ? ?

loop_
_restr_distance_atom_site_label_1
_restr_distance_site_symmetry_1
_restr_distance_atom_site_label_2
_restr_distance_site_symmetry_2
_restr_distance_target
_restr_distance_target_weight_param
? ? ? ? ? ?

loop_
_restr_equal_angle_atom_site_label_1
_restr_equal_angle_site_symmetry_1
_restr_equal_angle_atom_site_label_2
_restr_equal_angle_site_symmetry_2
_restr_equal_angle_atom_site_label_3
_restr_equal_angle_site_symmetry_3
_restr_equal_angle_class_class_id
_restr_equal_angle_class_target_weight_param
? ? ? ? ? ? ? ?

loop_
_restr_equal_distance_atom_site_label_1
_restr_equal_distance_site_symmetry_1
_restr_equal_distance_atom_site_label_2
_restr_equal_distance_site_symmetry_2
_restr_equal_distance_class_class_id
_restr_equal_distance_class_target_weight_param
? ? ? ? ? ?

loop_
_restr_equal_torsion_atom_site_label_1
_restr_equal_torsion_site_symmetry_1
_restr_equal_torsion_atom_site_label_2
_restr_equal_torsion_site_symmetry_2
_restr_equal_torsion_atom_site_label_3
_restr_equal_torsion_site_symmetry_3
_restr_equal_torsion_atom_site_label_4
_restr_equal_torsion_site_symmetry_4
_restr_equal_torsion_class_class_id
_restr_equal_torsion_class_target_weight_param
? ? ? ? ? ? ? ? ? ?

loop_
_restr_torsion_atom_site_label_1
_restr_torsion_site_symmetry_1
_restr_torsion_atom_site_label_2
_restr_torsion_site_symmetry_2
_restr_torsion_atom_site_label_3
_restr_torsion_site_symmetry_3
_restr_torsion_atom_site_label_4
_restr_torsion_site_symmetry_4
_restr_torsion_angle_target
_restr_torsion_weight_param
? ? ? ? ? ? ? ? ? ?
